data_4305811
loop_
_publ_author_name
'Malgorzata Kondracka'
'Ulli Englert'

_publ_contact_author_address
;
      Institut fuer Anorganische Chemie
      RWTH Aachen
      Landoltweg 1
      52074 Aachen
      Germany
;
_publ_contact_author_email ullrich.englert@ac.rwth-aachen.de
_publ_contact_author_fax 0049-241-8092288
_publ_contact_author_name 'Ulli Englert'
_publ_contact_author_phone 0049-241-8090074
_publ_section_title
;
Bimetallic Coordination Polymers via Combination of Substitution-Inert
Building Blocks and Labile Connectors
;
_journal_name_full 'Inorganic Chemistry'
_journal_page_first 10246
_journal_page_last 10257
_journal_paper_doi 10.1021/ic800748f
_journal_volume 47
_journal_year 2008
_chemical_formula_moiety 'C36 H36 Ag Cr2 N6 O12, F6 P, C H4 O'
_chemical_formula_sum 'C37 H40 Ag Cr2 F6 N6 O13 P'
_chemical_formula_weight 1133.59
_chemical_name_common 'compound 6'
_chemical_name_systematic
; 
 ? 
;
_space_group_IT_number 14
_symmetry_cell_setting monoclinic
_symmetry_space_group_name_Hall '-P 2ybc'
_symmetry_space_group_name_H-M 'P 1 21/c 1'
_atom_sites_solution_hydrogens geom
_atom_sites_solution_primary direct
_atom_sites_solution_secondary difmap
_audit_creation_method SHELXL-97
_cell_angle_alpha 90.00
_cell_angle_beta 98.8690(10)
_cell_angle_gamma 90.00
_cell_formula_units_Z 4
_cell_length_a 8.0245(6)
_cell_length_b 23.9405(18)
_cell_length_c 23.5600(18)
_cell_measurement_reflns_used 8698
_cell_measurement_temperature 110(2)
_cell_measurement_theta_max 30.65
_cell_measurement_theta_min 2.44
_cell_volume 4472.0(6)
_computing_cell_refinement 'Bruker SMART'
_computing_data_collection 'Bruker SMART'
_computing_data_reduction 'Bruker SHELXTL'
_computing_molecular_graphics PLATON
_computing_structure_refinement 'SHELXL-97 (Sheldrick, 1997)'
_computing_structure_solution 'SHELXS-97 (Sheldrick, 1990)'
_diffrn_ambient_temperature 110(2)
_diffrn_measured_fraction_theta_full 1.000
_diffrn_measured_fraction_theta_max 0.935
_diffrn_measurement_device_type 'CCD area detector'
_diffrn_measurement_method 'omega scans'
_diffrn_radiation_monochromator graphite
_diffrn_radiation_source 'fine-focus sealed tube'
_diffrn_radiation_type MoK\a
_diffrn_radiation_wavelength 0.71073
_diffrn_reflns_av_R_equivalents 0.0516
_diffrn_reflns_av_sigmaI/netI 0.0434
_diffrn_reflns_limit_h_max 11
_diffrn_reflns_limit_h_min -11
_diffrn_reflns_limit_k_max 32
_diffrn_reflns_limit_k_min -34
_diffrn_reflns_limit_l_max 33
_diffrn_reflns_limit_l_min -33
_diffrn_reflns_number 66778
_diffrn_reflns_theta_full 29.00
_diffrn_reflns_theta_max 30.89
_diffrn_reflns_theta_min 2.44
_exptl_absorpt_coefficient_mu 1.040
_exptl_absorpt_correction_T_max 0.9214
_exptl_absorpt_correction_T_min 0.7253
_exptl_absorpt_correction_type multi-scan
_exptl_absorpt_process_details Platon
_exptl_crystal_colour violet
_exptl_crystal_density_diffrn 1.684
_exptl_crystal_density_method 'not measured'
_exptl_crystal_description rod
_exptl_crystal_F_000 2288
_exptl_crystal_size_max 0.33
_exptl_crystal_size_mid 0.26
_exptl_crystal_size_min 0.08
_refine_diff_density_max 1.132
_refine_diff_density_min -0.627
_refine_diff_density_rms 0.100
_refine_ls_extinction_method none
_refine_ls_goodness_of_fit_ref 1.068
_refine_ls_hydrogen_treatment constr
_refine_ls_matrix_type full
_refine_ls_number_parameters 609
_refine_ls_number_reflns 13232
_refine_ls_number_restraints 0
_refine_ls_restrained_S_all 1.068
_refine_ls_R_factor_all 0.0580
_refine_ls_R_factor_gt 0.0468
_refine_ls_shift/su_max 0.002
_refine_ls_shift/su_mean 0.000
_refine_ls_structure_factor_coef Fsqd
_refine_ls_weighting_details 'calc w=1/[\s^2^(Fo^2^)+(0.0600P)^2^+0.5700P] where P=(Fo^2^+2Fc^2^)/3'
_refine_ls_weighting_scheme calc
_refine_ls_wR_factor_gt 0.1068
_refine_ls_wR_factor_ref 0.1121
_reflns_number_gt 11376
_reflns_number_total 13232
_reflns_threshold_expression >2sigma(I)
_cod_data_source_file ic800748f_si_001_11.cif
_cod_data_source_block comp6
_cod_original_sg_symbol_Hall -P2ybc
_cod_original_sg_symbol_H-M 'P 21/c'
_cod_database_code 4305811

loop_
_symmetry_equiv_pos_as_xyz
'x, y, z'
'-x, y+1/2, -z+1/2'
'-x, -y, -z'
'x, -y-1/2, z-1/2'

loop_
_atom_site_label
_atom_site_type_symbol
_atom_site_fract_x
_atom_site_fract_y
_atom_site_fract_z
_atom_site_U_iso_or_equiv
_atom_site_adp_type
_atom_site_occupancy
_atom_site_symmetry_multiplicity
_atom_site_calc_flag
_atom_site_refinement_flags
_atom_site_disorder_assembly
_atom_site_disorder_group
Cr1 Cr 0.76476(5) 0.366763(16) 0.098518(16) 0.01505(8) Uani 1 1 d . . .
Cr2 Cr 0.02494(5) 0.303473(15) 0.454719(15) 0.01302(8) Uani 1 1 d . . .
Ag Ag 0.29374(2) 0.568517(7) 0.276438(8) 0.01918(6) Uani 1 1 d . . .
P P -0.58069(9) 0.30975(3) 0.28557(3) 0.02128(14) Uani 1 1 d . . .
F1 F -0.6656(2) 0.29909(7) 0.34171(8) 0.0370(4) Uani 1 1 d . . .
F2 F -0.7593(2) 0.32604(10) 0.25019(10) 0.0500(6) Uani 1 1 d . . .
F3 F -0.5482(3) 0.37357(7) 0.30375(8) 0.0407(5) Uani 1 1 d . . .
F4 F -0.4933(2) 0.32064(8) 0.22980(7) 0.0336(4) Uani 1 1 d . . .
F5 F -0.4017(2) 0.29308(8) 0.32096(8) 0.0379(4) Uani 1 1 d . . .
F6 F -0.6098(3) 0.24580(8) 0.26737(8) 0.0419(5) Uani 1 1 d . . .
N1 N 0.5563(3) 0.53841(12) 0.24922(14) 0.0426(7) Uani 1 1 d . . .
N2 N -0.2151(3) 0.11534(9) 0.30724(9) 0.0213(4) Uani 1 1 d . . .
N3 N 0.5960(3) 0.13900(10) 0.15917(11) 0.0312(5) Uani 1 1 d . . .
N4 N 0.2297(3) 0.49083(9) 0.32130(9) 0.0206(4) Uani 1 1 d . . .
N5 N 1.1556(4) 0.45442(11) -0.07122(11) 0.0359(6) Uani 1 1 d . . .
N6 N 0.0175(3) 0.39194(11) 0.68736(10) 0.0317(6) Uani 1 1 d . . .
O1 O 0.8771(2) 0.42959(7) 0.14009(7) 0.0178(3) Uani 1 1 d . . .
O2 O 0.5533(2) 0.38680(8) 0.12430(7) 0.0201(4) Uani 1 1 d . . .
O3 O 0.7037(2) 0.41235(7) 0.02954(7) 0.0206(4) Uani 1 1 d . . .
O4 O 0.9794(2) 0.34777(7) 0.07378(7) 0.0177(3) Uani 1 1 d . . .
O5 O 0.1362(2) 0.24189(7) 0.42049(7) 0.0155(3) Uani 1 1 d . . .
O6 O -0.1780(2) 0.25750(7) 0.44780(7) 0.0153(3) Uani 1 1 d . . .
O7 O 0.6535(2) 0.30356(7) 0.05656(7) 0.0188(3) Uani 1 1 d . . .
O8 O 0.1024(2) 0.27577(7) 0.53239(7) 0.0160(3) Uani 1 1 d . . .
O9 O 0.8270(2) 0.31972(7) 0.16582(7) 0.0177(3) Uani 1 1 d . . .
O10 O -0.0901(2) 0.36493(7) 0.48744(7) 0.0183(3) Uani 1 1 d . . .
O11 O -0.0492(2) 0.33304(7) 0.37834(7) 0.0163(3) Uani 1 1 d . . .
O12 O 0.2253(2) 0.34999(7) 0.46056(7) 0.0179(3) Uani 1 1 d . . .
O13 O 0.3556(4) 0.45884(13) 0.59444(12) 0.0601(8) Uani 1 1 d . . .
H13 H 0.3757 0.4325 0.6180 0.090 Uiso 1 1 calc R . .
C1 C 0.9381(3) 0.50784(11) 0.19962(11) 0.0224(5) Uani 1 1 d . . .
H1A H 1.0504 0.4912 0.2096 0.034 Uiso 1 1 calc R . .
H1B H 0.8994 0.5216 0.2345 0.034 Uiso 1 1 calc R . .
H1C H 0.9434 0.5390 0.1730 0.034 Uiso 1 1 calc R . .
C2 C 0.8181(3) 0.46482(10) 0.17186(10) 0.0171(5) Uani 1 1 d . . .
C3 C 0.6490(3) 0.46432(10) 0.18202(11) 0.0193(5) Uani 1 1 d . . .
C4 C 0.5245(3) 0.42511(11) 0.15772(10) 0.0189(5) Uani 1 1 d . . .
C5 C 0.3490(3) 0.42973(12) 0.17159(12) 0.0249(5) Uani 1 1 d . . .
H5A H 0.2831 0.3971 0.1563 0.037 Uiso 1 1 calc R . .
H5B H 0.2959 0.4638 0.1542 0.037 Uiso 1 1 calc R . .
H5C H 0.3533 0.4313 0.2134 0.037 Uiso 1 1 calc R . .
C6 C 0.5995(4) 0.50592(12) 0.21899(13) 0.0277(6) Uani 1 1 d . . .
C7 C 0.7186(4) 0.46676(12) -0.05272(12) 0.0304(6) Uani 1 1 d . . .
H7A H 0.6130 0.4819 -0.0431 0.046 Uiso 1 1 calc R . .
H7B H 0.6952 0.4456 -0.0887 0.046 Uiso 1 1 calc R . .
H7C H 0.7961 0.4975 -0.0573 0.046 Uiso 1 1 calc R . .
C8 C 0.7979(4) 0.42878(10) -0.00511(11) 0.0219(5) Uani 1 1 d . . .
C9 C 0.9675(3) 0.41269(10) -0.00211(10) 0.0205(5) Uani 1 1 d . . .
C10 C 1.0500(3) 0.37169(10) 0.03611(10) 0.0176(5) Uani 1 1 d . . .
C11 C 1.2265(3) 0.35431(11) 0.03230(11) 0.0229(5) Uani 1 1 d . . .
H11A H 1.2732 0.3338 0.0671 0.034 Uiso 1 1 calc R . .
H11B H 1.2955 0.3875 0.0286 0.034 Uiso 1 1 calc R . .
H11C H 1.2269 0.3302 -0.0013 0.034 Uiso 1 1 calc R . .
C12 C 1.0679(4) 0.43628(11) -0.04179(11) 0.0256(6) Uani 1 1 d . . .
C13 C 0.1807(3) 0.17229(11) 0.35368(11) 0.0202(5) Uani 1 1 d . . .
H13A H 0.2582 0.1978 0.3383 0.030 Uiso 1 1 calc R . .
H13B H 0.1125 0.1523 0.3220 0.030 Uiso 1 1 calc R . .
H13C H 0.2456 0.1453 0.3795 0.030 Uiso 1 1 calc R . .
C14 C 0.0671(3) 0.20509(9) 0.38623(9) 0.0142(4) Uani 1 1 d . . .
C15 C -0.1076(3) 0.19283(9) 0.37944(9) 0.0137(4) Uani 1 1 d . . .
C16 C -0.2202(3) 0.21765(10) 0.41293(9) 0.0141(4) Uani 1 1 d . . .
C17 C -0.3960(3) 0.19616(10) 0.41019(10) 0.0181(5) Uani 1 1 d . . .
H17A H -0.4080 0.1782 0.4467 0.027 Uiso 1 1 calc R . .
H17B H -0.4196 0.1689 0.3789 0.027 Uiso 1 1 calc R . .
H17C H -0.4758 0.2273 0.4031 0.027 Uiso 1 1 calc R . .
C18 C -0.1692(3) 0.14991(10) 0.33985(10) 0.0155(4) Uani 1 1 d . . .
C19 C -0.1653(4) 0.43398(11) 0.55028(12) 0.0279(6) Uani 1 1 d . . .
H19A H -0.2260 0.4483 0.5139 0.042 Uiso 1 1 calc R . .
H19B H -0.0825 0.4617 0.5672 0.042 Uiso 1 1 calc R . .
H19C H -0.2456 0.4267 0.5768 0.042 Uiso 1 1 calc R . .
C20 C -0.0762(3) 0.38074(10) 0.53945(11) 0.0185(5) Uani 1 1 d . . .
C21 C 0.0152(3) 0.35093(10) 0.58581(10) 0.0172(5) Uani 1 1 d . . .
C22 C 0.0988(3) 0.29937(10) 0.58040(10) 0.0155(4) Uani 1 1 d . . .
C23 C 0.1865(3) 0.26977(11) 0.63232(10) 0.0200(5) Uani 1 1 d . . .
H23A H 0.1210 0.2368 0.6399 0.030 Uiso 1 1 calc R . .
H23B H 0.1971 0.2949 0.6655 0.030 Uiso 1 1 calc R . .
H23C H 0.2990 0.2581 0.6257 0.030 Uiso 1 1 calc R . .
C24 C 0.0187(3) 0.37368(11) 0.64248(11) 0.0220(5) Uani 1 1 d . . .
C25 C 0.8506(4) 0.24536(11) 0.23184(11) 0.0231(5) Uani 1 1 d . . .
H25A H 0.9531 0.2652 0.2487 0.035 Uiso 1 1 calc R . .
H25B H 0.8768 0.2058 0.2272 0.035 Uiso 1 1 calc R . .
H25C H 0.7652 0.2489 0.2572 0.035 Uiso 1 1 calc R . .
C26 C 0.7843(3) 0.27007(10) 0.17444(10) 0.0175(5) Uani 1 1 d . . .
C27 C 0.6799(3) 0.23781(10) 0.13226(10) 0.0167(4) Uani 1 1 d . . .
C28 C 0.6241(3) 0.25548(10) 0.07507(10) 0.0163(4) Uani 1 1 d . . .
C29 C 0.5283(3) 0.21671(10) 0.03213(11) 0.0195(5) Uani 1 1 d . . .
H29A H 0.4353 0.2370 0.0092 0.029 Uiso 1 1 calc R . .
H29B H 0.4829 0.1857 0.0522 0.029 Uiso 1 1 calc R . .
H29C H 0.6039 0.2020 0.0068 0.029 Uiso 1 1 calc R . .
C30 C 0.6343(3) 0.18314(11) 0.14764(11) 0.0218(5) Uani 1 1 d . . .
C31 C -0.0914(3) 0.39095(11) 0.29689(10) 0.0220(5) Uani 1 1 d . . .
H31A H -0.0240 0.3816 0.2669 0.033 Uiso 1 1 calc R . .
H31B H -0.1138 0.4312 0.2962 0.033 Uiso 1 1 calc R . .
H31C H -0.1985 0.3705 0.2900 0.033 Uiso 1 1 calc R . .
C32 C 0.0032(3) 0.37501(10) 0.35423(10) 0.0148(4) Uani 1 1 d . . .
C33 C 0.1472(3) 0.40631(10) 0.37870(10) 0.0152(4) Uani 1 1 d . . .
C34 C 0.2563(3) 0.39062(10) 0.42917(10) 0.0170(5) Uani 1 1 d . . .
C35 C 0.4175(3) 0.42087(12) 0.44853(13) 0.0275(6) Uani 1 1 d . . .
H35A H 0.4250 0.4305 0.4893 0.041 Uiso 1 1 calc R . .
H35B H 0.4205 0.4551 0.4259 0.041 Uiso 1 1 calc R . .
H35C H 0.5128 0.3969 0.4431 0.041 Uiso 1 1 calc R . .
C36 C 0.1946(3) 0.45290(10) 0.34663(10) 0.0168(4) Uani 1 1 d . . .
C37 C 0.2760(5) 0.50222(18) 0.61945(18) 0.0525(10) Uani 1 1 d . . .
H37A H 0.2056 0.4866 0.6461 0.079 Uiso 1 1 calc R . .
H37B H 0.2052 0.5235 0.5894 0.079 Uiso 1 1 calc R . .
H37C H 0.3613 0.5270 0.6405 0.079 Uiso 1 1 calc R . .

loop_
_atom_site_aniso_label
_atom_site_aniso_U_11
_atom_site_aniso_U_22
_atom_site_aniso_U_33
_atom_site_aniso_U_23
_atom_site_aniso_U_13
_atom_site_aniso_U_12
Cr1 0.01876(19) 0.01362(18) 0.01230(17) -0.00006(13) 0.00091(14) -0.00213(14)
Cr2 0.01510(17) 0.01350(17) 0.00991(16) 0.00077(13) 0.00022(13) -0.00337(13)
Ag 0.02860(11) 0.01291(9) 0.01622(9) 0.00217(6) 0.00406(7) -0.00072(7)
P 0.0205(3) 0.0222(3) 0.0229(3) 0.0053(3) 0.0089(3) 0.0026(3)
F1 0.0476(11) 0.0310(9) 0.0399(10) 0.0082(8) 0.0307(9) 0.0075(8)
F2 0.0220(9) 0.0667(15) 0.0600(14) 0.0260(11) 0.0023(9) 0.0056(9)
F3 0.0605(13) 0.0217(9) 0.0444(11) 0.0011(8) 0.0228(10) -0.0032(8)
F4 0.0371(10) 0.0411(10) 0.0260(8) 0.0127(7) 0.0160(7) 0.0090(8)
F5 0.0264(9) 0.0561(12) 0.0305(9) 0.0167(8) 0.0018(7) 0.0068(8)
F6 0.0638(13) 0.0276(9) 0.0373(10) -0.0033(8) 0.0170(9) -0.0077(9)
N1 0.0307(14) 0.0409(16) 0.0576(19) -0.0217(14) 0.0115(13) 0.0022(12)
N2 0.0192(10) 0.0236(11) 0.0213(10) -0.0039(9) 0.0038(8) -0.0009(8)
N3 0.0361(14) 0.0211(12) 0.0360(14) 0.0090(10) 0.0041(11) -0.0002(10)
N4 0.0235(11) 0.0180(10) 0.0193(10) 0.0038(8) 0.0004(8) -0.0019(8)
N5 0.0545(17) 0.0291(13) 0.0262(13) 0.0040(10) 0.0130(12) -0.0044(12)
N6 0.0443(15) 0.0299(13) 0.0208(11) -0.0052(10) 0.0046(10) -0.0008(11)
O1 0.0174(8) 0.0169(8) 0.0181(8) -0.0025(6) -0.0003(6) -0.0011(6)
O2 0.0182(8) 0.0237(9) 0.0178(8) -0.0020(7) 0.0007(7) -0.0019(7)
O3 0.0260(9) 0.0174(8) 0.0170(8) 0.0024(7) -0.0016(7) -0.0011(7)
O4 0.0228(9) 0.0150(8) 0.0157(8) 0.0011(6) 0.0042(7) 0.0008(7)
O5 0.0143(8) 0.0175(8) 0.0140(8) 0.0007(6) -0.0002(6) -0.0032(6)
O6 0.0160(8) 0.0159(8) 0.0141(8) -0.0011(6) 0.0026(6) -0.0018(6)
O7 0.0262(9) 0.0162(8) 0.0140(8) 0.0003(6) 0.0031(7) -0.0049(7)
O8 0.0211(8) 0.0155(8) 0.0113(7) 0.0012(6) 0.0018(6) -0.0019(6)
O9 0.0224(9) 0.0182(8) 0.0126(8) 0.0001(6) 0.0024(6) -0.0010(7)
O10 0.0229(9) 0.0162(8) 0.0149(8) -0.0019(6) 0.0004(7) -0.0005(7)
O11 0.0181(8) 0.0173(8) 0.0126(8) 0.0024(6) -0.0008(6) -0.0043(6)
O12 0.0183(8) 0.0180(8) 0.0154(8) 0.0042(6) -0.0033(6) -0.0051(7)
O13 0.076(2) 0.0554(18) 0.0492(17) -0.0032(14) 0.0116(15) -0.0087(16)
C1 0.0260(13) 0.0203(12) 0.0199(12) -0.0037(10) -0.0001(10) -0.0035(10)
C2 0.0217(12) 0.0150(11) 0.0129(10) 0.0040(8) -0.0030(9) 0.0020(9)
C3 0.0219(12) 0.0176(11) 0.0180(11) -0.0001(9) 0.0016(9) 0.0031(9)
C4 0.0196(12) 0.0220(12) 0.0139(11) 0.0061(9) -0.0012(9) 0.0026(9)
C5 0.0188(12) 0.0340(15) 0.0222(13) 0.0036(11) 0.0039(10) 0.0029(11)
C6 0.0252(14) 0.0267(14) 0.0313(15) -0.0050(11) 0.0052(11) 0.0026(11)
C7 0.0443(17) 0.0244(14) 0.0196(13) 0.0066(11) -0.0042(12) 0.0012(12)
C8 0.0366(15) 0.0133(11) 0.0139(11) -0.0019(9) -0.0022(10) -0.0032(10)
C9 0.0338(14) 0.0158(11) 0.0121(10) 0.0006(9) 0.0041(10) -0.0050(10)
C10 0.0241(12) 0.0156(11) 0.0128(10) -0.0048(8) 0.0020(9) -0.0040(9)
C11 0.0265(13) 0.0215(12) 0.0211(12) -0.0028(10) 0.0053(10) -0.0029(10)
C12 0.0432(16) 0.0170(12) 0.0174(12) 0.0000(9) 0.0072(11) -0.0022(11)
C13 0.0165(11) 0.0210(12) 0.0237(12) -0.0035(10) 0.0055(9) -0.0025(9)
C14 0.0184(11) 0.0127(10) 0.0113(10) 0.0040(8) 0.0018(8) 0.0004(8)
C15 0.0177(11) 0.0133(10) 0.0100(9) 0.0017(8) 0.0023(8) -0.0015(8)
C16 0.0151(10) 0.0151(10) 0.0111(10) 0.0032(8) -0.0010(8) -0.0020(8)
C17 0.0154(11) 0.0207(12) 0.0183(11) -0.0023(9) 0.0030(9) -0.0033(9)
C18 0.0138(10) 0.0176(11) 0.0147(10) 0.0028(8) 0.0013(8) 0.0001(8)
C19 0.0332(15) 0.0245(14) 0.0249(14) -0.0057(11) 0.0009(11) 0.0083(11)
C20 0.0193(11) 0.0174(11) 0.0188(11) -0.0023(9) 0.0029(9) -0.0041(9)
C21 0.0213(12) 0.0176(11) 0.0131(10) -0.0018(8) 0.0036(9) -0.0038(9)
C22 0.0161(11) 0.0182(11) 0.0125(10) 0.0006(8) 0.0030(8) -0.0066(9)
C23 0.0240(12) 0.0242(13) 0.0109(10) 0.0014(9) -0.0003(9) -0.0014(10)
C24 0.0253(13) 0.0201(12) 0.0199(12) 0.0001(10) 0.0014(10) -0.0010(10)
C25 0.0307(14) 0.0220(13) 0.0163(11) 0.0035(9) 0.0025(10) 0.0056(10)
C26 0.0196(11) 0.0190(11) 0.0158(11) 0.0009(9) 0.0082(9) 0.0048(9)
C27 0.0188(11) 0.0135(11) 0.0184(11) 0.0011(9) 0.0051(9) 0.0027(9)
C28 0.0157(11) 0.0154(11) 0.0185(11) -0.0020(9) 0.0044(9) 0.0007(9)
C29 0.0215(12) 0.0176(12) 0.0191(11) -0.0031(9) 0.0024(9) -0.0032(9)
C30 0.0214(12) 0.0210(12) 0.0233(12) 0.0024(10) 0.0047(10) 0.0046(10)
C31 0.0257(13) 0.0225(12) 0.0153(11) 0.0051(9) -0.0047(9) -0.0042(10)
C32 0.0170(11) 0.0160(11) 0.0109(10) -0.0008(8) 0.0006(8) 0.0008(8)
C33 0.0190(11) 0.0129(10) 0.0137(10) 0.0022(8) 0.0020(8) -0.0005(9)
C34 0.0176(11) 0.0154(11) 0.0176(11) 0.0007(9) 0.0016(9) -0.0023(9)
C35 0.0222(13) 0.0263(14) 0.0304(14) 0.0086(11) -0.0069(11) -0.0101(11)
C36 0.0170(11) 0.0170(11) 0.0156(11) -0.0008(9) -0.0002(9) 0.0000(9)
C37 0.049(2) 0.057(2) 0.053(2) 0.0143(19) 0.0132(18) -0.0049(19)

loop_
_atom_type_symbol
_atom_type_description
_atom_type_scat_dispersion_real
_atom_type_scat_dispersion_imag
_atom_type_scat_source
C C 0.0033 0.0016 'International Tables Vol C Tables 4.2.6.8 and 6.1.1.4'
H H 0.0000 0.0000 'International Tables Vol C Tables 4.2.6.8 and 6.1.1.4'
N N 0.0061 0.0033 'International Tables Vol C Tables 4.2.6.8 and 6.1.1.4'
O O 0.0106 0.0060 'International Tables Vol C Tables 4.2.6.8 and 6.1.1.4'
Cr Cr 0.3209 0.6236 'International Tables Vol C Tables 4.2.6.8 and 6.1.1.4'
Ag Ag -0.8971 1.1015 'International Tables Vol C Tables 4.2.6.8 and 6.1.1.4'
P P 0.1023 0.0942 'International Tables Vol C Tables 4.2.6.8 and 6.1.1.4'
F F 0.0171 0.0103 'International Tables Vol C Tables 4.2.6.8 and 6.1.1.4'

loop_
_geom_angle_atom_site_label_1
_geom_angle_atom_site_label_2
_geom_angle_atom_site_label_3
_geom_angle
_geom_angle_site_symmetry_1
_geom_angle_site_symmetry_3
_geom_angle_publ_flag
O1 Cr1 O9 89.80(7) . . ?
O1 Cr1 O7 179.58(8) . . ?
O9 Cr1 O7 90.22(7) . . ?
O1 Cr1 O2 90.63(7) . . ?
O9 Cr1 O2 90.85(7) . . ?
O7 Cr1 O2 89.80(8) . . ?
O1 Cr1 O4 88.20(7) . . ?
O9 Cr1 O4 88.92(7) . . ?
O7 Cr1 O4 91.37(7) . . ?
O2 Cr1 O4 178.81(8) . . ?
O1 Cr1 O3 91.39(7) . . ?
O9 Cr1 O3 178.42(8) . . ?
O7 Cr1 O3 88.58(7) . . ?
O2 Cr1 O3 90.18(8) . . ?
O4 Cr1 O3 90.07(8) . . ?
O11 Cr2 O12 89.34(7) . . ?
O11 Cr2 O6 89.76(7) . . ?
O12 Cr2 O6 179.07(8) . . ?
O11 Cr2 O8 178.34(7) . . ?
O12 Cr2 O8 89.30(7) . . ?
O6 Cr2 O8 91.59(7) . . ?
O11 Cr2 O10 89.73(7) . . ?
O12 Cr2 O10 88.66(8) . . ?
O6 Cr2 O10 91.08(7) . . ?
O8 Cr2 O10 89.29(7) . . ?
O11 Cr2 O5 89.24(7) . . ?
O12 Cr2 O5 92.05(7) . . ?
O6 Cr2 O5 88.20(7) . . ?
O8 Cr2 O5 91.75(7) . . ?
O10 Cr2 O5 178.75(7) . . ?
N4 Ag N2 140.08(8) . 2 ?
N4 Ag N3 112.52(9) . 2_655 ?
N2 Ag N3 103.45(9) 2 2_655 ?
N4 Ag N1 98.69(10) . . ?
N2 Ag N1 93.10(10) 2 . ?
N3 Ag N1 97.43(9) 2_655 . ?
F2 P F5 179.70(14) . . ?
F2 P F3 90.14(12) . . ?
F5 P F3 90.16(11) . . ?
F2 P F6 90.66(12) . . ?
F5 P F6 89.04(11) . . ?
F3 P F6 179.03(12) . . ?
F2 P F1 90.47(11) . . ?
F5 P F1 89.54(10) . . ?
F3 P F1 90.20(10) . . ?
F6 P F1 90.34(10) . . ?
F2 P F4 90.18(10) . . ?
F5 P F4 89.81(9) . . ?
F3 P F4 89.44(10) . . ?
F6 P F4 90.01(10) . . ?
F1 P F4 179.27(12) . . ?
C6 N1 Ag 137.0(2) . . ?
C18 N2 Ag 162.2(2) . 2_545 ?
C30 N3 Ag 136.7(2) . 2_645 ?
C36 N4 Ag 176.2(2) . . ?
C2 O1 Cr1 128.87(16) . . ?
C4 O2 Cr1 129.07(17) . . ?
C8 O3 Cr1 127.95(18) . . ?
C10 O4 Cr1 128.02(16) . . ?
C14 O5 Cr2 127.18(15) . . ?
C16 O6 Cr2 127.83(15) . . ?
C28 O7 Cr1 128.83(16) . . ?
C22 O8 Cr2 129.45(16) . . ?
C26 O9 Cr1 129.37(16) . . ?
C20 O10 Cr2 128.85(16) . . ?
C32 O11 Cr2 129.37(15) . . ?
C34 O12 Cr2 129.22(16) . . ?
C37 O13 H13 109.5 . . ?
C2 C1 H1A 109.5 . . ?
C2 C1 H1B 109.5 . . ?
H1A C1 H1B 109.5 . . ?
C2 C1 H1C 109.5 . . ?
H1A C1 H1C 109.5 . . ?
H1B C1 H1C 109.5 . . ?
O1 C2 C3 123.4(2) . . ?
O1 C2 C1 116.4(2) . . ?
C3 C2 C1 120.2(2) . . ?
C2 C3 C6 117.7(2) . . ?
C2 C3 C4 124.7(2) . . ?
C6 C3 C4 117.6(2) . . ?
O2 C4 C3 123.2(2) . . ?
O2 C4 C5 117.5(2) . . ?
C3 C4 C5 119.2(2) . . ?
C4 C5 H5A 109.5 . . ?
C4 C5 H5B 109.5 . . ?
H5A C5 H5B 109.5 . . ?
C4 C5 H5C 109.5 . . ?
H5A C5 H5C 109.5 . . ?
H5B C5 H5C 109.5 . . ?
N1 C6 C3 178.1(3) . . ?
C8 C7 H7A 109.5 . . ?
C8 C7 H7B 109.5 . . ?
H7A C7 H7B 109.5 . . ?
C8 C7 H7C 109.5 . . ?
H7A C7 H7C 109.5 . . ?
H7B C7 H7C 109.5 . . ?
O3 C8 C9 123.8(2) . . ?
O3 C8 C7 116.4(3) . . ?
C9 C8 C7 119.8(2) . . ?
C8 C9 C10 124.9(2) . . ?
C8 C9 C12 119.6(2) . . ?
C10 C9 C12 115.4(2) . . ?
O4 C10 C9 122.8(2) . . ?
O4 C10 C11 116.7(2) . . ?
C9 C10 C11 120.5(2) . . ?
C10 C11 H11A 109.5 . . ?
C10 C11 H11B 109.5 . . ?
H11A C11 H11B 109.5 . . ?
C10 C11 H11C 109.5 . . ?
H11A C11 H11C 109.5 . . ?
H11B C11 H11C 109.5 . . ?
N5 C12 C9 176.2(3) . . ?
C14 C13 H13A 109.5 . . ?
C14 C13 H13B 109.5 . . ?
H13A C13 H13B 109.5 . . ?
C14 C13 H13C 109.5 . . ?
H13A C13 H13C 109.5 . . ?
H13B C13 H13C 109.5 . . ?
O5 C14 C15 123.0(2) . . ?
O5 C14 C13 116.8(2) . . ?
C15 C14 C13 120.1(2) . . ?
C14 C15 C16 123.7(2) . . ?
C14 C15 C18 117.5(2) . . ?
C16 C15 C18 118.7(2) . . ?
O6 C16 C15 123.0(2) . . ?
O6 C16 C17 116.3(2) . . ?
C15 C16 C17 120.7(2) . . ?
C16 C17 H17A 109.5 . . ?
C16 C17 H17B 109.5 . . ?
H17A C17 H17B 109.5 . . ?
C16 C17 H17C 109.5 . . ?
H17A C17 H17C 109.5 . . ?
H17B C17 H17C 109.5 . . ?
N2 C18 C15 178.2(3) . . ?
C20 C19 H19A 109.5 . . ?
C20 C19 H19B 109.5 . . ?
H19A C19 H19B 109.5 . . ?
C20 C19 H19C 109.5 . . ?
H19A C19 H19C 109.5 . . ?
H19B C19 H19C 109.5 . . ?
O10 C20 C21 123.6(2) . . ?
O10 C20 C19 116.3(2) . . ?
C21 C20 C19 120.1(2) . . ?
C20 C21 C22 124.5(2) . . ?
C20 C21 C24 117.4(2) . . ?
C22 C21 C24 118.1(2) . . ?
O8 C22 C21 122.9(2) . . ?
O8 C22 C23 116.5(2) . . ?
C21 C22 C23 120.6(2) . . ?
C22 C23 H23A 109.5 . . ?
C22 C23 H23B 109.5 . . ?
H23A C23 H23B 109.5 . . ?
C22 C23 H23C 109.5 . . ?
H23A C23 H23C 109.5 . . ?
H23B C23 H23C 109.5 . . ?
N6 C24 C21 178.4(3) . . ?
C26 C25 H25A 109.5 . . ?
C26 C25 H25B 109.5 . . ?
H25A C25 H25B 109.5 . . ?
C26 C25 H25C 109.5 . . ?
H25A C25 H25C 109.5 . . ?
H25B C25 H25C 109.5 . . ?
O9 C26 C27 122.9(2) . . ?
O9 C26 C25 116.8(2) . . ?
C27 C26 C25 120.3(2) . . ?
C28 C27 C30 117.5(2) . . ?
C28 C27 C26 124.6(2) . . ?
C30 C27 C26 117.9(2) . . ?
O7 C28 C27 123.4(2) . . ?
O7 C28 C29 115.8(2) . . ?
C27 C28 C29 120.8(2) . . ?
C28 C29 H29A 109.5 . . ?
C28 C29 H29B 109.5 . . ?
H29A C29 H29B 109.5 . . ?
C28 C29 H29C 109.5 . . ?
H29A C29 H29C 109.5 . . ?
H29B C29 H29C 109.5 . . ?
N3 C30 C27 178.9(3) . . ?
C32 C31 H31A 109.5 . . ?
C32 C31 H31B 109.5 . . ?
H31A C31 H31B 109.5 . . ?
C32 C31 H31C 109.5 . . ?
H31A C31 H31C 109.5 . . ?
H31B C31 H31C 109.5 . . ?
O11 C32 C33 123.0(2) . . ?
O11 C32 C31 117.0(2) . . ?
C33 C32 C31 120.0(2) . . ?
C34 C33 C32 124.0(2) . . ?
C34 C33 C36 118.1(2) . . ?
C32 C33 C36 117.5(2) . . ?
O12 C34 C33 122.8(2) . . ?
O12 C34 C35 115.6(2) . . ?
C33 C34 C35 121.6(2) . . ?
C34 C35 H35A 109.5 . . ?
C34 C35 H35B 109.5 . . ?
H35A C35 H35B 109.5 . . ?
C34 C35 H35C 109.5 . . ?
H35A C35 H35C 109.5 . . ?
H35B C35 H35C 109.5 . . ?
N4 C36 C33 178.5(3) . . ?
O13 C37 H37A 109.5 . . ?
O13 C37 H37B 109.5 . . ?
H37A C37 H37B 109.5 . . ?
O13 C37 H37C 109.5 . . ?
H37A C37 H37C 109.5 . . ?
H37B C37 H37C 109.5 . . ?

loop_
_geom_bond_atom_site_label_1
_geom_bond_atom_site_label_2
_geom_bond_distance
_geom_bond_site_symmetry_2
_geom_bond_publ_flag
Cr1 O1 1.9397(17) . ?
Cr1 O9 1.9462(17) . ?
Cr1 O7 1.9471(17) . ?
Cr1 O2 1.9483(18) . ?
Cr1 O4 1.9551(18) . ?
Cr1 O3 1.9563(18) . ?
Cr2 O11 1.9399(16) . ?
Cr2 O12 1.9430(17) . ?
Cr2 O6 1.9513(17) . ?
Cr2 O8 1.9555(16) . ?
Cr2 O10 1.9570(17) . ?
Cr2 O5 1.9603(17) . ?
Ag N4 2.238(2) . ?
Ag N2 2.271(2) 2 ?
Ag N3 2.349(2) 2_655 ?
Ag N1 2.405(3) . ?
P F2 1.592(2) . ?
P F5 1.5962(18) . ?
P F3 1.5972(19) . ?
P F6 1.5973(19) . ?
P F1 1.5990(17) . ?
P F4 1.6032(17) . ?
N1 C6 1.144(4) . ?
N2 C18 1.151(3) . ?
N2 Ag 2.271(2) 2_545 ?
N3 C30 1.145(3) . ?
N3 Ag 2.349(2) 2_645 ?
N4 C36 1.146(3) . ?
N5 C12 1.146(4) . ?
N6 C24 1.146(3) . ?
O1 C2 1.267(3) . ?
O2 C4 1.253(3) . ?
O3 C8 1.258(3) . ?
O4 C10 1.262(3) . ?
O5 C14 1.264(3) . ?
O6 C16 1.270(3) . ?
O7 C28 1.266(3) . ?
O8 C22 1.269(3) . ?
O9 C26 1.262(3) . ?
O10 C20 1.271(3) . ?
O11 C32 1.258(3) . ?
O12 C34 1.270(3) . ?
O13 C37 1.396(5) . ?
O13 H13 0.8400 . ?
C1 C2 1.490(3) . ?
C1 H1A 0.9800 . ?
C1 H1B 0.9800 . ?
C1 H1C 0.9800 . ?
C2 C3 1.414(4) . ?
C3 C6 1.420(4) . ?
C3 C4 1.425(4) . ?
C4 C5 1.497(4) . ?
C5 H5A 0.9800 . ?
C5 H5B 0.9800 . ?
C5 H5C 0.9800 . ?
C7 C8 1.507(4) . ?
C7 H7A 0.9800 . ?
C7 H7B 0.9800 . ?
C7 H7C 0.9800 . ?
C8 C9 1.406(4) . ?
C9 C10 1.424(3) . ?
C9 C12 1.440(4) . ?
C10 C11 1.493(4) . ?
C11 H11A 0.9800 . ?
C11 H11B 0.9800 . ?
C11 H11C 0.9800 . ?
C13 C14 1.500(3) . ?
C13 H13A 0.9800 . ?
C13 H13B 0.9800 . ?
C13 H13C 0.9800 . ?
C14 C15 1.417(3) . ?
C15 C16 1.418(3) . ?
C15 C18 1.424(3) . ?
C16 C17 1.494(3) . ?
C17 H17A 0.9800 . ?
C17 H17B 0.9800 . ?
C17 H17C 0.9800 . ?
C19 C20 1.502(3) . ?
C19 H19A 0.9800 . ?
C19 H19B 0.9800 . ?
C19 H19C 0.9800 . ?
C20 C21 1.412(3) . ?
C21 C22 1.420(3) . ?
C21 C24 1.438(3) . ?
C22 C23 1.493(3) . ?
C23 H23A 0.9800 . ?
C23 H23B 0.9800 . ?
C23 H23C 0.9800 . ?
C25 C26 1.497(3) . ?
C25 H25A 0.9800 . ?
C25 H25B 0.9800 . ?
C25 H25C 0.9800 . ?
C26 C27 1.424(3) . ?
C27 C28 1.417(3) . ?
C27 C30 1.421(3) . ?
C28 C29 1.495(3) . ?
C29 H29A 0.9800 . ?
C29 H29B 0.9800 . ?
C29 H29C 0.9800 . ?
C31 C32 1.494(3) . ?
C31 H31A 0.9800 . ?
C31 H31B 0.9800 . ?
C31 H31C 0.9800 . ?
C32 C33 1.423(3) . ?
C33 C34 1.415(3) . ?
C33 C36 1.431(3) . ?
C34 C35 1.491(3) . ?
C35 H35A 0.9800 . ?
C35 H35B 0.9800 . ?
C35 H35C 0.9800 . ?
C37 H37A 0.9800 . ?
C37 H37B 0.9800 . ?
C37 H37C 0.9800 . ?
